data_7708463
loop_
_publ_author_name
'Christou, George'
'Russell-Webster, Bradley'
'Lopez-Nieto, Javi'
'Abboud, Khalil A.'

_publ_section_title
;
 Phosphorus-based Ligand Effects on the Structure and Radical Scavenging
 Ability of Molecular Nanoparticles of CeO2
;
_journal_name_full 'Dalton Transactions'
_journal_paper_doi 10.1039/D1DT02667D
_journal_year 2021
_chemical_formula_moiety 'C72 H60 N12 O80 P12 Ce10, 12(C2 H6 O)'
_chemical_formula_sum 'C96 H132 Ce10 N12 O92 P12'
_chemical_formula_weight 4698.97
_space_group_crystal_system cubic
_space_group_IT_number 215
_space_group_name_Hall 'P -4 2 3'
_space_group_name_H-M_alt 'P -4 3 m'
_atom_sites_solution_hydrogens geom
_atom_sites_solution_primary direct
_atom_sites_solution_secondary difmap
_audit_creation_method SHELXL-2014/7
_audit_update_record
;
2021-07-29 deposited with the CCDC.	2021-09-29 downloaded from the CCDC.
;
_cell_angle_alpha 90
_cell_angle_beta 90
_cell_angle_gamma 90
_cell_formula_units_Z 1
_cell_length_a 15.9001(4)
_cell_length_b 15.9001(4)
_cell_length_c 15.9001(4)
_cell_measurement_reflns_used 9987
_cell_measurement_temperature 233(2)
_cell_measurement_theta_max 28.0
_cell_measurement_theta_min 2.0
_cell_volume 4019.75(18)
_computing_cell_refinement 'Bruker APEX2 (Bruker, 2014)'
_computing_data_collection 'Bruker APEX2 (Bruker, 2014)'
_computing_data_reduction 'Bruker Apex2 SAINT (Bruker, 2014)'
_computing_molecular_graphics 'XP in SHELXTL-plus, Bruker 2014'
_computing_publication_material 'SHELXL2014/7, Sheldrick, G. M. 2014'
_computing_structure_refinement 'SHELXL2014/7, Sheldrick G. M. 2014'
_computing_structure_solution 'SHELXL2014/7, Sheldrick G. M. 2014'
_diffrn_ambient_temperature 233(2)
_diffrn_measured_fraction_theta_full 1.000
_diffrn_measured_fraction_theta_max 1.000
_diffrn_measurement_device_type 'Bruker APEX-II DUO'
_diffrn_measurement_method 'phi and omega scans'
_diffrn_radiation_type MoK\a
_diffrn_radiation_wavelength 0.71073
_diffrn_reflns_av_R_equivalents 0.0539
_diffrn_reflns_av_unetI/netI 0.0167
_diffrn_reflns_Laue_measured_fraction_full 1.000
_diffrn_reflns_Laue_measured_fraction_max 1.000
_diffrn_reflns_limit_h_max 20
_diffrn_reflns_limit_h_min -20
_diffrn_reflns_limit_k_max 20
_diffrn_reflns_limit_k_min -20
_diffrn_reflns_limit_l_max 20
_diffrn_reflns_limit_l_min -20
_diffrn_reflns_number 54054
_diffrn_reflns_point_group_measured_fraction_full 1.000
_diffrn_reflns_point_group_measured_fraction_max 1.000
_diffrn_reflns_theta_full 25.242
_diffrn_reflns_theta_max 27.471
_diffrn_reflns_theta_min 1.281
_diffrn_source 'fine-focus sealed tube'
_exptl_absorpt_coefficient_mu 2.993
_exptl_absorpt_correction_T_max 0.9290
_exptl_absorpt_correction_T_min 0.7737
_exptl_absorpt_correction_type analytical
_exptl_absorpt_process_details 'based on measured indexed crystal faces, Bruker SHELXTL2014 (Sheldrick, 2014)'
_exptl_crystal_colour yellow
_exptl_crystal_density_diffrn 1.941
_exptl_crystal_description cube
_exptl_crystal_F_000 2288
_exptl_crystal_size_max 0.134
_exptl_crystal_size_mid 0.073
_exptl_crystal_size_min 0.042
_refine_diff_density_max 1.181
_refine_diff_density_min -0.700
_refine_diff_density_rms 0.156
_refine_ls_abs_structure_details
; 
 Refined as a perfect inversion twin. 
;
_refine_ls_abs_structure_Flack 0.5
_refine_ls_extinction_method none
_refine_ls_goodness_of_fit_ref 1.166
_refine_ls_hydrogen_treatment constr
_refine_ls_matrix_type full
_refine_ls_number_parameters 63
_refine_ls_number_reflns 1794
_refine_ls_number_restraints 4
_refine_ls_restrained_S_all 1.165
_refine_ls_R_factor_all 0.0451
_refine_ls_R_factor_gt 0.0360
_refine_ls_shift/su_max 0.000
_refine_ls_shift/su_mean 0.000
_refine_ls_structure_factor_coef Fsqd
_refine_ls_weighting_details 'w=1/[\s^2^(Fo^2^)+(0.0635P)^2^+11.9174P] where P=(Fo^2^+2Fc^2^)/3'
_refine_ls_weighting_scheme calc
_refine_ls_wR_factor_gt 0.1038
_refine_ls_wR_factor_ref 0.1124
_reflns_Friedel_coverage 0.812
_reflns_Friedel_fraction_full 1.000
_reflns_Friedel_fraction_max 1.000
_reflns_number_gt 1604
_reflns_number_total 1794
_reflns_threshold_expression 'I > 2\s(I)'
_cod_data_source_file d1dt02667d2.cif
_cod_data_source_block brad10
_cod_original_cell_volume 4019.8(3)
_cod_database_code 7708463
_shelx_shelxl_version_number 2014/7
_shelx_space_group_comment
; 
The symmetry employed for this shelxl refinement is uniquely defined 
by the following loop, which should always be used as a source of 
symmetry information in preference to the above space-group names. 
They are only intended as comments. 
;
_shelx_estimated_absorpt_t_min 0.690
_shelx_estimated_absorpt_t_max 0.885
_publcif_funding_html
;
;

loop_
_space_group_symop_operation_xyz
'x, y, z'
'-x, -y, z'
'-x, y, -z'
'x, -y, -z'
'z, x, y'
'z, -x, -y'
'-z, -x, y'
'-z, x, -y'
'y, z, x'
'-y, z, -x'
'y, -z, -x'
'-y, -z, x'
'y, x, z'
'-y, -x, z'
'y, -x, -z'
'-y, x, -z'
'x, z, y'
'-x, z, -y'
'-x, -z, y'
'x, -z, -y'
'z, y, x'
'z, -y, -x'
'-z, y, -x'
'-z, -y, x'

loop_
_atom_site_label
_atom_site_type_symbol
_atom_site_fract_x
_atom_site_fract_y
_atom_site_fract_z
_atom_site_U_iso_or_equiv
_atom_site_adp_type
_atom_site_occupancy
_atom_site_site_symmetry_order
_atom_site_calc_flag
_atom_site_refinement_flags_posn
_atom_site_refinement_flags_adp
_atom_site_refinement_flags_occupancy
_atom_site_disorder_assembly
_atom_site_disorder_group
Ce1 Ce 0.5000 0.5000 0.66867(4) 0.0178(2) Uani 1 4 d S T P . .
Ce2 Ce 0.74646(4) 0.74646(4) 0.74646(4) 0.0330(3) Uani 1 6 d S T P . .
O1 O 0.4076(6) 0.5924(6) 0.5924(6) 0.023(3) Uani 1 6 d S T P . .
O2 O 0.4306(6) 0.4306(6) 0.5694(6) 0.027(3) Uani 1 6 d S T P . .
O3 O 0.5024(7) 0.6297(3) 0.7414(3) 0.0455(16) Uani 1 1 d . . . . .
O4 O 0.6102(7) 0.7436(5) 0.7436(5) 0.066(4) Uani 1 2 d S T P A .
P1 P 0.5209(2) 0.72014(13) 0.72014(13) 0.0278(7) Uani 1 2 d S T P . .
C1 C 0.4563(7) 0.7977(7) 0.7721(7) 0.026(4) Uiso 0.5 1 d G . P A -1
C2 C 0.4855(7) 0.8447(10) 0.8397(9) 0.060(4) Uiso 0.5 1 d G . P A -1
H2A H 0.5380 0.8323 0.8639 0.072 Uiso 0.5 1 calc R U P A -1
C3 C 0.4371(11) 0.9102(10) 0.8716(10) 0.063(7) Uiso 0.5 1 d G . P A -1
H3A H 0.4568 0.9420 0.9173 0.076 Uiso 0.5 1 calc R U P A -1
C4 C 0.3594(11) 0.9285(10) 0.8358(13) 0.096(11) Uiso 0.5 1 d G . P A -1
H4A H 0.3267 0.9728 0.8574 0.115 Uiso 0.5 1 calc R U P A -1
C5 C 0.3302(9) 0.8814(12) 0.7682(13) 0.091(10) Uiso 0.5 1 d G . P A -1
H5A H 0.2777 0.8939 0.7440 0.110 Uiso 0.5 1 calc R U P A -1
C6 C 0.3786(9) 0.816(1) 0.7363(9) 0.054(6) Uiso 0.5 1 d G . P A -1
H6A H 0.3589 0.7842 0.6906 0.065 Uiso 0.5 1 calc R U P A -1
N1 N 0.9121(18) 0.7013(14) 0.8012(11) 0.080(7) Uiso 0.5 1 d D . P B -2
O5 O 0.8613(15) 0.7273(10) 0.8524(15) 0.080(5) Uiso 0.5 1 d D . P B -2
O6 O 0.8946(11) 0.694(1) 0.7267(10) 0.066(5) Uiso 0.5 1 d D . P B -2
O7 O 0.9838(19) 0.684(2) 0.822(2) 0.161(13) Uiso 0.5 1 d D . P B -2

loop_
_atom_site_aniso_label
_atom_site_aniso_U_11
_atom_site_aniso_U_22
_atom_site_aniso_U_33
_atom_site_aniso_U_23
_atom_site_aniso_U_13
_atom_site_aniso_U_12
Ce1 0.0184(3) 0.0184(3) 0.0166(4) 0.000 0.000 0.0000(4)
Ce2 0.0330(3) 0.0330(3) 0.0330(3) -0.0048(3) -0.0048(3) -0.0048(3)
O1 0.023(3) 0.023(3) 0.023(3) 0.003(3) -0.003(3) -0.003(3)
O2 0.027(3) 0.027(3) 0.027(3) 0.001(4) 0.001(4) -0.001(4)
O3 0.089(5) 0.024(3) 0.024(3) -0.001(2) -0.016(5) -0.005(4)
O4 0.041(6) 0.078(6) 0.078(6) -0.049(8) 0.003(3) 0.003(3)
P1 0.0367(19) 0.0234(9) 0.0234(9) -0.0061(11) -0.0007(8) -0.0007(8)

loop_
_atom_type_symbol
_atom_type_description
_atom_type_scat_dispersion_real
_atom_type_scat_dispersion_imag
_atom_type_scat_source
C C 0.0033 0.0016 'International Tables Vol C Tables 4.2.6.8 and 6.1.1.4'
H H 0.0000 0.0000 'International Tables Vol C Tables 4.2.6.8 and 6.1.1.4'
N N 0.0061 0.0033 'International Tables Vol C Tables 4.2.6.8 and 6.1.1.4'
O O 0.0106 0.0060 'International Tables Vol C Tables 4.2.6.8 and 6.1.1.4'
P P 0.1023 0.0942 'International Tables Vol C Tables 4.2.6.8 and 6.1.1.4'
Ce Ce -0.2486 2.6331 'International Tables Vol C Tables 4.2.6.8 and 6.1.1.4'

loop_
_geom_angle_atom_site_label_1
_geom_angle_atom_site_label_2
_geom_angle_atom_site_label_3
_geom_angle
_geom_angle_site_symmetry_1
_geom_angle_site_symmetry_3
_geom_angle_publ_flag
O2 Ce1 O2 89.4(8) . 2_665 ?
O2 Ce1 O3 142.1(2) . . ?
O2 Ce1 O3 84.6(4) 2_665 . ?
O2 Ce1 O3 142.1(2) . 13 ?
O2 Ce1 O3 84.6(4) 2_665 13 ?
O3 Ce1 O3 74.5(5) . 13 ?
O2 Ce1 O3 84.6(4) . 14_665 ?
O2 Ce1 O3 142.1(2) 2_665 14_665 ?
O3 Ce1 O3 77.8(5) . 14_665 ?
O3 Ce1 O3 121.5(3) 13 14_665 ?
O2 Ce1 O3 84.6(4) . 2_665 ?
O2 Ce1 O3 142.1(2) 2_665 2_665 ?
O3 Ce1 O3 121.5(3) . 2_665 ?
O3 Ce1 O3 77.8(5) 13 2_665 ?
O3 Ce1 O3 74.5(5) 14_665 2_665 ?
O2 Ce1 O1 69.0(3) . 2_665 ?
O2 Ce1 O1 69.0(3) 2_665 2_665 ?
O3 Ce1 O1 140.3(3) . 2_665 ?
O3 Ce1 O1 74.0(3) 13 2_665 ?
O3 Ce1 O1 140.3(3) 14_665 2_665 ?
O3 Ce1 O1 74.0(3) 2_665 2_665 ?
O2 Ce1 O1 69.0(3) . . ?
O2 Ce1 O1 69.0(3) 2_665 . ?
O3 Ce1 O1 74.0(3) . . ?
O3 Ce1 O1 140.3(3) 13 . ?
O3 Ce1 O1 74.0(3) 14_665 . ?
O3 Ce1 O1 140.3(3) 2_665 . ?
O1 Ce1 O1 119.4(7) 2_665 . ?
O2 Ce1 Ce1 31.32(11) . 7_665 ?
O2 Ce1 Ce1 81.3(4) 2_665 7_665 ?
O3 Ce1 Ce1 110.9(2) . 7_665 ?
O3 Ce1 Ce1 164.25(14) 13 7_665 ?
O3 Ce1 Ce1 74.28(13) 14_665 7_665 ?
O3 Ce1 Ce1 109.5(2) 2_665 7_665 ?
O1 Ce1 Ce1 94.3(3) 2_665 7_665 ?
O1 Ce1 Ce1 38.0(2) . 7_665 ?
O2 Ce1 Ce1 31.32(12) . 11_566 ?
O2 Ce1 Ce1 81.3(4) 2_665 11_566 ?
O3 Ce1 Ce1 164.25(14) . 11_566 ?
O3 Ce1 Ce1 110.9(2) 13 11_566 ?
O3 Ce1 Ce1 109.5(2) 14_665 11_566 ?
O3 Ce1 Ce1 74.28(13) 2_665 11_566 ?
O1 Ce1 Ce1 38.0(2) 2_665 11_566 ?
O1 Ce1 Ce1 94.3(3) . 11_566 ?
Ce1 Ce1 Ce1 60.0 7_665 11_566 ?
O2 Ce1 Ce1 81.3(4) . 9 ?
O2 Ce1 Ce1 31.32(12) 2_665 9 ?
O3 Ce1 Ce1 74.27(13) . 9 ?
O3 Ce1 Ce1 109.5(2) 13 9 ?
O3 Ce1 Ce1 110.9(2) 14_665 9 ?
O3 Ce1 Ce1 164.25(13) 2_665 9 ?
O1 Ce1 Ce1 94.3(3) 2_665 9 ?
O1 Ce1 Ce1 38.0(2) . 9 ?
Ce1 Ce1 Ce1 60.001(1) 7_665 9 ?
Ce1 Ce1 Ce1 90.0 11_566 9 ?
O2 Ce1 Ce1 81.3(4) . 5 ?
O2 Ce1 Ce1 31.32(12) 2_665 5 ?
O3 Ce1 Ce1 109.5(2) . 5 ?
O3 Ce1 Ce1 74.28(13) 13 5 ?
O3 Ce1 Ce1 164.25(14) 14_665 5 ?
O3 Ce1 Ce1 110.9(2) 2_665 5 ?
O1 Ce1 Ce1 38.0(2) 2_665 5 ?
O1 Ce1 Ce1 94.3(3) . 5 ?
Ce1 Ce1 Ce1 90.0 7_665 5 ?
Ce1 Ce1 Ce1 60.0 11_566 5 ?
Ce1 Ce1 Ce1 60.0 9 5 ?
O4 Ce2 O4 87.6(4) 5 9 ?
O4 Ce2 O4 87.6(4) 5 . ?
O4 Ce2 O4 87.6(4) 9 . ?
O4 Ce2 O5 84.7(5) 5 . ?
O4 Ce2 O5 133.3(7) 9 . ?
O4 Ce2 O5 137.8(7) . . ?
O4 Ce2 O6 71.7(4) 5 . ?
O4 Ce2 O6 83.6(4) 9 . ?
O4 Ce2 O6 157.7(5) . . ?
O5 Ce2 O6 50.3(6) . . ?
O4 Ce2 N1 77.0(5) 5 . ?
O4 Ce2 N1 108.5(5) 9 . ?
O4 Ce2 N1 156.9(5) . . ?
O5 Ce2 N1 25.1(3) . . ?
O6 Ce2 N1 25.2(3) . . ?
Ce1 O1 Ce1 104.1(4) . 7_665 ?
Ce1 O1 Ce1 104.1(4) . 9 ?
Ce1 O1 Ce1 104.1(4) 7_665 9 ?
Ce1 O2 Ce1 117.4(2) . 11_566 ?
Ce1 O2 Ce1 117.4(2) . 7_665 ?
Ce1 O2 Ce1 117.4(2) 11_566 7_665 ?
P1 O3 Ce1 136.6(4) . . ?
P1 O4 Ce2 161.3(7) . . ?
O3 P1 O3 113.0(5) 17 . ?
O3 P1 O4 111.3(5) 17 . ?
O3 P1 O4 111.3(5) . . ?
O3 P1 C1 99.9(5) 17 . ?
O3 P1 C1 116.0(6) . . ?
O4 P1 C1 104.6(6) . . ?
C2 C1 C6 120.0 . . ?
C2 C1 P1 122.1(7) . . ?
C6 C1 P1 117.5(7) . . ?
C1 C2 C3 120.0 . . ?
C1 C2 H2A 120.0 . . ?
C3 C2 H2A 120.0 . . ?
C2 C3 C4 120.0 . . ?
C2 C3 H3A 120.0 . . ?
C4 C3 H3A 120.0 . . ?
C5 C4 C3 120.0 . . ?
C5 C4 H4A 120.0 . . ?
C3 C4 H4A 120.0 . . ?
C6 C5 C4 120.0 . . ?
C6 C5 H5A 120.0 . . ?
C4 C5 H5A 120.0 . . ?
C5 C6 C1 120.0 . . ?
C5 C6 H6A 120.0 . . ?
C1 C6 H6A 120.0 . . ?
O7 N1 O5 121(2) . . ?
O7 N1 O6 117(3) . . ?
O5 N1 O6 122(3) . . ?
O7 N1 Ce2 177(2) . . ?
O5 N1 Ce2 60.6(14) . . ?
O6 N1 Ce2 61.4(15) . . ?
N1 O5 Ce2 94.3(16) . . ?
N1 O6 Ce2 93.4(17) . . ?

loop_
_geom_bond_atom_site_label_1
_geom_bond_atom_site_label_2
_geom_bond_distance
_geom_bond_site_symmetry_2
_geom_bond_publ_flag
Ce1 O2 2.220(3) . ?
Ce1 O2 2.220(3) 2_665 ?
Ce1 O3 2.365(5) . ?
Ce1 O3 2.365(5) 13 ?
Ce1 O3 2.365(5) 14_665 ?
Ce1 O3 2.365(5) 2_665 ?
Ce1 O1 2.405(7) 2_665 ?
Ce1 O1 2.405(7) . ?
Ce1 Ce1 3.7927(10) 7_665 ?
Ce1 Ce1 3.7927(10) 11_566 ?
Ce1 Ce1 3.7927(10) 9 ?
Ce1 Ce1 3.7927(10) 5 ?
Ce2 O4 2.167(11) 5 ?
Ce2 O4 2.167(11) 9 ?
Ce2 O4 2.167(11) . ?
Ce2 O5 2.503(16) . ?
Ce2 O6 2.519(17) . ?
Ce2 N1 2.86(3) . ?
O1 Ce1 2.406(7) 7_665 ?
O1 Ce1 2.406(7) 9 ?
O2 Ce1 2.220(3) 11_566 ?
O2 Ce1 2.220(3) 7_665 ?
O3 P1 1.506(6) . ?
O4 P1 1.516(12) . ?
P1 O3 1.506(6) 17 ?
P1 C1 1.805(11) . ?
C1 C2 1.3900 . ?
C1 C6 1.3900 . ?
C2 C3 1.3900 . ?
C2 H2A 0.9400 . ?
C3 C4 1.3900 . ?
C3 H3A 0.9400 . ?
C4 C5 1.3900 . ?
C4 H4A 0.9400 . ?
C5 C6 1.3900 . ?
C5 H5A 0.9400 . ?
C6 H6A 0.9400 . ?
N1 O7 1.218(7) . ?
N1 O5 1.219(7) . ?
N1 O6 1.222(7) . ?
